data_2211196
loop_
_publ_author_name
'Sepassi, Kia'
'Nichol, Gary S.'
'Yalkowsky, Samuel H.'

_publ_section_title
;
 The napsylate salt of carbendazim:
 2-(methoxycarbonylamino)benzimidazolium naphthalene-1-sulfonate
;
_journal_coeditor_code SJ2109
_journal_issue 11
_journal_name_full 'Acta Crystallographica Section E'
_journal_page_first o5172
_journal_page_last o5173
_journal_paper_doi 10.1107/S1600536806035549
_journal_volume 62
_journal_year 2006
_chemical_formula_iupac 'C9 H10 N3 O2 + , C10 H7 O3 S -'
_chemical_formula_moiety 'C9 H10 N3 O2 + , C10 H7 O3 S -'
_chemical_formula_sum 'C19 H17 N3 O5 S'
_chemical_formula_weight 399.42
_chemical_melting_point 496
_chemical_name_common 'Carbendazim napsylate'
_chemical_name_systematic
;
2-(methoxycarbonylamino)benzimidazolium naphthalene-1-sulfonate
;
_space_group_IT_number 19
_symmetry_cell_setting orthorhombic
_symmetry_space_group_name_Hall 'P 2ac 2ab'
_symmetry_space_group_name_H-M 'P 21 21 21'
_atom_sites_solution_hydrogens geom
_atom_sites_solution_primary direct
_atom_sites_solution_secondary difmap
_audit_creation_method SHELXL97
_cell_angle_alpha 90.00
_cell_angle_beta 90.00
_cell_angle_gamma 90.00
_cell_formula_units_Z 4
_cell_length_a 7.696(3)
_cell_length_b 14.729(6)
_cell_length_c 16.061(6)
_cell_measurement_reflns_used 1346
_cell_measurement_temperature 170(2)
_cell_measurement_theta_max 16.5
_cell_measurement_theta_min 2.50
_cell_volume 1820.6(12)
_computing_cell_refinement 'SAINT (Bruker, 2001)'
_computing_data_collection 'SMART (Bruker, 2001)'
_computing_data_reduction SAINT
_computing_molecular_graphics
;
ORTEP-3 for Windows (Farrugia, 1997) and MERCURY
(Version 1.4; Macrae <i>et al.</i>,  2006)
;
_computing_publication_material 'SHELXTL and local programs'
_computing_structure_refinement SHELXTL
_computing_structure_solution 'SHELXTL (Bruker, 2001)'
_diffrn_ambient_temperature 170(2)
_diffrn_measured_fraction_theta_full 0.989
_diffrn_measured_fraction_theta_max 0.989
_diffrn_measurement_device_type 'Bruker SMART 1K CCD area-detector'
_diffrn_measurement_method 'thin-slice \w'
_diffrn_radiation_monochromator graphite
_diffrn_radiation_source 'sealed tube'
_diffrn_radiation_type MoK\a
_diffrn_radiation_wavelength 0.71073
_diffrn_reflns_av_R_equivalents 0.1225
_diffrn_reflns_av_sigmaI/netI 0.0690
_diffrn_reflns_limit_h_max 9
_diffrn_reflns_limit_h_min -9
_diffrn_reflns_limit_k_max 18
_diffrn_reflns_limit_k_min -18
_diffrn_reflns_limit_l_max 20
_diffrn_reflns_limit_l_min -20
_diffrn_reflns_number 20111
_diffrn_reflns_theta_full 26.49
_diffrn_reflns_theta_max 26.49
_diffrn_reflns_theta_min 1.88
_diffrn_standards_number 0
_exptl_absorpt_coefficient_mu 0.216
_exptl_absorpt_correction_type none
_exptl_crystal_colour colourless
_exptl_crystal_density_diffrn 1.457
_exptl_crystal_density_method 'not measured'
_exptl_crystal_description rod
_exptl_crystal_F_000 832
_exptl_crystal_size_max 0.24
_exptl_crystal_size_mid 0.09
_exptl_crystal_size_min 0.08
_refine_diff_density_max 0.395
_refine_diff_density_min -0.333
_refine_ls_abs_structure_details 'Flack (1983), with 1582 Friedel pairs'
_refine_ls_abs_structure_Flack 0.00(13)
_refine_ls_extinction_method none
_refine_ls_goodness_of_fit_ref 1.057
_refine_ls_hydrogen_treatment constr
_refine_ls_matrix_type full
_refine_ls_number_parameters 254
_refine_ls_number_reflns 3725
_refine_ls_number_restraints 0
_refine_ls_restrained_S_all 1.057
_refine_ls_R_factor_all 0.0985
_refine_ls_R_factor_gt 0.0635
_refine_ls_shift/su_max 0.136
_refine_ls_shift/su_mean 0.001
_refine_ls_structure_factor_coef Fsqd
_refine_ls_weighting_details 'calc w = 1/[\s^2^(Fo^2^)+(0.0336P)^2^+0.4451P] where P=(Fo^2^+2Fc^2^)/3'
_refine_ls_weighting_scheme calc
_refine_ls_wR_factor_gt 0.1033
_refine_ls_wR_factor_ref 0.1139
_reflns_number_gt 1707
_reflns_number_total 2143
_reflns_threshold_expression I>2\s(I)
_cod_data_source_file sj2109.cif
_cod_data_source_block I
_cod_database_code 2211196
_cod_database_fobs_code 2211196

loop_
_symmetry_equiv_pos_as_xyz
'x, y, z'
'-x+1/2, -y, z+1/2'
'-x, y+1/2, -z+1/2'
'x+1/2, -y+1/2, -z'

loop_
_atom_site_type_symbol
_atom_site_label
_atom_site_fract_x
_atom_site_fract_y
_atom_site_fract_z
_atom_site_U_iso_or_equiv
_atom_site_adp_type
_atom_site_calc_flag
_atom_site_refinement_flags
_atom_site_occupancy
S S18 0.75319(13) 0.48508(6) 0.61240(5) 0.0242(2) Uani d . 1
O O2 0.6678(4) 0.32441(17) 0.36567(16) 0.0377(7) Uani d . 1
O O4 0.9077(4) 0.23841(18) 0.38242(17) 0.0448(8) Uani d . 1
O O15 0.8175(3) 0.54212(16) 0.68012(14) 0.0319(7) Uani d . 1
O O16 0.5993(3) 0.52255(18) 0.57297(14) 0.0314(6) Uani d . 1
O O17 0.7346(4) 0.39053(15) 0.63646(15) 0.0404(7) Uani d . 1
N N5 0.8682(4) 0.32692(19) 0.26720(18) 0.0271(8) Uani d . 1
H H5A 0.7959 0.3640 0.2418 0.033 Uiso calc R 1
N N7 1.0680(4) 0.34013(19) 0.15609(17) 0.0259(8) Uani d . 1
H H7A 1.0071 0.3781 0.1254 0.031 Uiso calc R 1
N N14 1.1421(4) 0.2512(2) 0.25806(18) 0.0299(8) Uani d . 1
H H14A 1.1386 0.2212 0.3054 0.036 Uiso calc R 1
C C1 0.5994(6) 0.2934(3) 0.4447(2) 0.0476(12) Uani d . 1
H H1A 0.4853 0.3210 0.4544 0.071 Uiso calc R 1
H H1B 0.6789 0.3110 0.4895 0.071 Uiso calc R 1
H H1C 0.5877 0.2271 0.4437 0.071 Uiso calc R 1
C C3 0.8214(6) 0.2917(3) 0.3440(2) 0.0308(10) Uani d . 1
C C6 1.0194(5) 0.3066(2) 0.2299(2) 0.0263(9) Uani d . 1
C C8 1.2307(5) 0.3052(2) 0.1356(2) 0.0265(8) Uani d . 1
C C9 1.3365(5) 0.3186(2) 0.0669(2) 0.0318(10) Uani d . 1
H H9A 1.3043 0.3579 0.0226 0.038 Uiso calc R 1
C C10 1.4908(6) 0.2718(2) 0.0666(3) 0.0363(11) Uani d . 1
H H10A 1.5679 0.2792 0.0209 0.044 Uiso calc R 1
C C11 1.5377(6) 0.2135(3) 0.1314(3) 0.0434(12) Uani d . 1
H H11A 1.6451 0.1818 0.1282 0.052 Uiso calc R 1
C C12 1.4337(5) 0.2006(3) 0.1993(3) 0.0351(10) Uani d . 1
H H12A 1.4662 0.1613 0.2435 0.042 Uiso calc R 1
C C13 1.2782(5) 0.2481(2) 0.2002(2) 0.0281(9) Uani d . 1
C C19 0.9186(5) 0.4850(2) 0.5356(2) 0.0204(8) Uani d . 1
C C20 0.8901(5) 0.5159(2) 0.4570(2) 0.0253(8) Uani d . 1
H H20A 0.7795 0.5397 0.4423 0.030 Uiso calc R 1
C C21 1.0253(4) 0.5128(2) 0.3970(2) 0.0227(8) Uani d . 1
C C22 1.0005(5) 0.5428(3) 0.3142(2) 0.0312(10) Uani d . 1
H H22A 0.8916 0.5673 0.2979 0.037 Uiso calc R 1
C C23 1.1319(5) 0.5367(3) 0.2580(2) 0.0340(10) Uani d . 1
H H23A 1.1133 0.5567 0.2025 0.041 Uiso calc R 1
C C24 1.2937(5) 0.5015(2) 0.2803(2) 0.0299(10) Uani d . 1
H H24A 1.3835 0.4973 0.2399 0.036 Uiso calc R 1
C C25 1.3236(5) 0.4730(3) 0.3598(2) 0.0312(9) Uani d . 1
H H25A 1.4346 0.4499 0.3745 0.037 Uiso calc R 1
C C26 1.1900(5) 0.4777(2) 0.4208(2) 0.0231(8) Uani d . 1
C C27 1.2149(5) 0.4474(2) 0.5030(2) 0.0288(9) Uani d . 1
H H27A 1.3255 0.4255 0.5199 0.035 Uiso calc R 1
C C28 1.0813(5) 0.4495(2) 0.5582(2) 0.0265(9) Uani d . 1
H H28A 1.0982 0.4267 0.6130 0.032 Uiso calc R 1

loop_
_atom_site_aniso_label
_atom_site_aniso_U_11
_atom_site_aniso_U_22
_atom_site_aniso_U_33
_atom_site_aniso_U_12
_atom_site_aniso_U_13
_atom_site_aniso_U_23
S18 0.0225(5) 0.0270(5) 0.0230(4) 0.0009(5) 0.0043(5) -0.0008(4)
O2 0.0422(17) 0.0368(17) 0.0341(16) 0.0135(14) 0.0126(14) 0.0065(13)
O4 0.050(2) 0.0483(18) 0.0365(18) 0.0198(16) 0.0095(16) 0.0159(16)
O15 0.0308(15) 0.0414(17) 0.0236(14) 0.0034(12) 0.0005(12) -0.0095(12)
O16 0.0231(14) 0.0436(16) 0.0275(14) 0.0036(13) 0.0007(12) -0.0087(13)
O17 0.0506(18) 0.0289(14) 0.0417(16) -0.0022(15) 0.0165(17) 0.0092(11)
N5 0.0251(19) 0.0295(18) 0.0267(17) 0.0060(15) 0.0015(15) 0.0072(14)
N7 0.0312(19) 0.0232(17) 0.0232(18) 0.0054(15) -0.0037(15) 0.0082(14)
N14 0.037(2) 0.0273(17) 0.0256(18) 0.0060(16) -0.0004(16) 0.0055(15)
C1 0.065(3) 0.042(3) 0.036(3) 0.014(2) 0.014(3) 0.003(2)
C3 0.037(2) 0.025(2) 0.031(2) 0.0004(19) -0.002(2) -0.0057(19)
C6 0.029(2) 0.022(2) 0.027(2) -0.0013(18) -0.0031(19) 0.0006(17)
C8 0.026(2) 0.0216(19) 0.032(2) 0.0007(18) -0.002(2) -0.0039(15)
C9 0.041(3) 0.026(2) 0.028(2) -0.002(2) 0.0050(19) 0.0021(18)
C10 0.037(3) 0.028(2) 0.044(3) -0.002(2) 0.010(2) 0.004(2)
C11 0.037(3) 0.037(2) 0.057(3) 0.012(2) 0.011(2) 0.002(2)
C12 0.034(2) 0.030(2) 0.042(3) 0.0104(19) 0.002(2) 0.009(2)
C13 0.036(3) 0.0230(18) 0.025(2) 0.0036(18) -0.0012(19) -0.0021(16)
C19 0.024(2) 0.0164(17) 0.0204(18) 0.0004(17) 0.0026(16) -0.0043(16)
C20 0.023(2) 0.0246(19) 0.028(2) -0.0020(18) -0.0017(16) -0.0020(17)
C21 0.025(2) 0.0193(18) 0.0234(19) -0.0044(16) 0.0006(16) -0.0037(17)
C22 0.026(2) 0.037(2) 0.031(2) 0.0016(18) -0.0061(19) -0.0020(18)
C23 0.035(3) 0.039(2) 0.028(2) -0.003(2) 0.001(2) 0.0031(18)
C24 0.029(2) 0.031(2) 0.030(2) -0.0053(17) 0.0091(17) -0.0014(17)
C25 0.027(2) 0.032(2) 0.035(2) -0.0002(18) 0.0025(19) 0.0001(19)
C26 0.028(2) 0.0187(18) 0.0221(18) 0.0017(17) -0.0010(17) -0.0013(16)
C27 0.024(2) 0.030(2) 0.032(2) 0.0048(17) -0.0046(19) 0.0023(17)
C28 0.031(2) 0.027(2) 0.022(2) 0.0002(18) -0.0039(19) -0.0012(16)

loop_
_atom_type_symbol
_atom_type_description
_atom_type_scat_dispersion_real
_atom_type_scat_dispersion_imag
_atom_type_scat_source
C C 0.0033 0.0000 'International Tables Vol C Tables 4.2.6.8 and 6.1.1.4'
H H 0.0000 0.0000 'International Tables Vol C Tables 4.2.6.8 and 6.1.1.4'
N N 0.0061 0.0000 'International Tables Vol C Tables 4.2.6.8 and 6.1.1.4'
O O 0.0106 0.0000 'International Tables Vol C Tables 4.2.6.8 and 6.1.1.4'
S S 0.1246 0.0000 'International Tables Vol C Tables 4.2.6.8 and 6.1.1.4'

loop_
_geom_angle_atom_site_label_1
_geom_angle_atom_site_label_2
_geom_angle_atom_site_label_3
_geom_angle
O16 S18 O17 113.59(18)
O16 S18 O15 112.49(15)
O17 S18 O15 112.74(15)
O16 S18 C19 106.41(15)
O17 S18 C19 104.76(16)
O15 S18 C19 106.01(16)
C3 O2 C1 116.1(3)
C6 N5 C3 122.6(3)
C6 N5 H5A 118.7
C3 N5 H5A 118.7
C6 N7 C8 109.0(3)
C6 N7 H7A 125.5
C8 N7 H7A 125.5
C6 N14 C13 109.0(3)
C6 N14 H14A 125.5
C13 N14 H14A 125.5
O2 C1 H1A 109.5
O2 C1 H1B 109.5
H1A C1 H1B 109.5
O2 C1 H1C 109.5
H1A C1 H1C 109.5
H1B C1 H1C 109.5
O4 C3 O2 126.7(4)
O4 C3 N5 124.0(4)
O2 C3 N5 109.3(4)
N14 C6 N7 109.2(3)
N14 C6 N5 127.0(4)
N7 C6 N5 123.8(3)
C13 C8 C9 121.8(3)
C13 C8 N7 106.6(3)
C9 C8 N7 131.6(3)
C10 C9 C8 116.1(4)
C10 C9 H9A 122.0
C8 C9 H9A 122.0
C9 C10 C11 122.0(4)
C9 C10 H10A 119.0
C11 C10 H10A 119.0
C12 C11 C10 121.9(4)
C12 C11 H11A 119.0
C10 C11 H11A 119.0
C11 C12 C13 116.4(4)
C11 C12 H12A 121.8
C13 C12 H12A 121.8
C8 C13 C12 121.8(4)
C8 C13 N14 106.2(3)
C12 C13 N14 132.0(3)
C20 C19 C28 120.6(3)
C20 C19 S18 122.0(3)
C28 C19 S18 117.4(3)
C19 C20 C21 120.1(3)
C19 C20 H20A 120.0
C21 C20 H20A 120.0
C22 C21 C20 122.0(3)
C22 C21 C26 119.2(3)
C20 C21 C26 118.9(3)
C23 C22 C21 120.3(4)
C23 C22 H22A 119.9
C21 C22 H22A 119.9
C22 C23 C24 121.2(3)
C22 C23 H23A 119.4
C24 C23 H23A 119.4
C25 C24 C23 120.3(3)
C25 C24 H24A 119.8
C23 C24 H24A 119.8
C24 C25 C26 120.6(3)
C24 C25 H25A 119.7
C26 C25 H25A 119.7
C27 C26 C21 119.3(3)
C27 C26 C25 122.2(3)
C21 C26 C25 118.4(3)
C28 C27 C26 120.2(3)
C28 C27 H27A 119.9
C26 C27 H27A 119.9
C27 C28 C19 120.9(3)
C27 C28 H28A 119.5
C19 C28 H28A 119.5

loop_
_geom_bond_atom_site_label_1
_geom_bond_atom_site_label_2
_geom_bond_distance
S18 O16 1.452(3)
S18 O17 1.452(2)
S18 O15 1.461(2)
S18 C19 1.773(4)
O2 C3 1.323(5)
O2 C1 1.448(4)
O4 C3 1.199(4)
N5 C6 1.342(5)
N5 C3 1.386(5)
N5 H5A 0.8800
N7 C6 1.338(4)
N7 C8 1.392(5)
N7 H7A 0.8800
N14 C6 1.328(5)
N14 C13 1.401(5)
N14 H14A 0.8800
C1 H1A 0.9800
C1 H1B 0.9800
C1 H1C 0.9800
C8 C13 1.385(5)
C8 C9 1.385(5)
C9 C10 1.374(5)
C9 H9A 0.9500
C10 C11 1.398(6)
C10 H10A 0.9500
C11 C12 1.365(5)
C11 H11A 0.9500
C12 C13 1.386(5)
C12 H12A 0.9500
C19 C20 1.359(5)
C19 C28 1.405(5)
C20 C21 1.419(5)
C20 H20A 0.9500
C21 C22 1.414(5)
C21 C26 1.421(5)
C22 C23 1.359(5)
C22 H22A 0.9500
C23 C24 1.395(5)
C23 H23A 0.9500
C24 C25 1.363(5)
C24 H24A 0.9500
C25 C26 1.423(5)
C25 H25A 0.9500
C26 C27 1.405(5)
C27 C28 1.359(5)
C27 H27A 0.9500
C28 H28A 0.9500

loop_
_geom_hbond_atom_site_label_D
_geom_hbond_atom_site_label_H
_geom_hbond_atom_site_label_A
_geom_hbond_site_symmetry_A
_geom_hbond_distance_DH
_geom_hbond_distance_HA
_geom_hbond_distance_DA
_geom_hbond_angle_DHA
_geom_hbond_publ_flag
N5 H5A O15 2_664 0.88 1.91 2.778(4) 167.9 y
N7 H7A O16 2_664 0.88 1.88 2.744(4) 168.2 y
N14 H14A O17 4_556 0.88 2.03 2.781(4) 142.4 y

loop_
_geom_torsion_atom_site_label_1
_geom_torsion_atom_site_label_2
_geom_torsion_atom_site_label_3
_geom_torsion_atom_site_label_4
_geom_torsion
C1 O2 C3 O4 1.2(6)
C1 O2 C3 N5 179.5(3)
C6 N5 C3 O4 -2.5(6)
C6 N5 C3 O2 179.1(3)
C13 N14 C6 N7 0.1(4)
C13 N14 C6 N5 179.4(3)
C8 N7 C6 N14 -0.4(4)
C8 N7 C6 N5 -179.8(3)
C3 N5 C6 N14 1.2(6)
C3 N5 C6 N7 -179.6(3)
C6 N7 C8 C13 0.6(4)
C6 N7 C8 C9 -179.9(4)
C13 C8 C9 C10 0.2(5)
N7 C8 C9 C10 -179.3(4)
C8 C9 C10 C11 0.4(6)
C9 C10 C11 C12 -0.8(6)
C10 C11 C12 C13 0.5(6)
C9 C8 C13 C12 -0.5(6)
N7 C8 C13 C12 179.1(3)
C9 C8 C13 N14 179.9(3)
N7 C8 C13 N14 -0.5(4)
C11 C12 C13 C8 0.2(6)
C11 C12 C13 N14 179.6(4)
C6 N14 C13 C8 0.2(4)
C6 N14 C13 C12 -179.3(4)
O16 S18 C19 C20 0.0(4)
O17 S18 C19 C20 120.6(3)
O15 S18 C19 C20 -119.9(3)
O16 S18 C19 C28 -178.6(3)
O17 S18 C19 C28 -58.0(3)
O15 S18 C19 C28 61.4(3)
C28 C19 C20 C21 -0.1(5)
S18 C19 C20 C21 -178.7(3)
C19 C20 C21 C22 178.9(3)
C19 C20 C21 C26 -0.6(5)
C20 C21 C22 C23 -178.4(3)
C26 C21 C22 C23 1.1(5)
C21 C22 C23 C24 -0.4(6)
C22 C23 C24 C25 -0.6(6)
C23 C24 C25 C26 0.9(6)
C22 C21 C26 C27 -179.8(3)
C20 C21 C26 C27 -0.3(5)
C22 C21 C26 C25 -0.8(5)
C20 C21 C26 C25 178.7(3)
C24 C25 C26 C27 178.8(3)
C24 C25 C26 C21 -0.2(5)
C21 C26 C27 C28 1.8(5)
C25 C26 C27 C28 -177.1(3)
C26 C27 C28 C19 -2.5(5)
C20 C19 C28 C27 1.6(5)
S18 C19 C28 C27 -179.7(3)

loop_
_cod_related_entry_id
_cod_related_entry_database
_cod_related_entry_code
1 ChemSpider 21126091
